data_2013518
loop_
_publ_author_name
'Vasiliev, Alexander D.'
'Astachov, Alexander M.'
'Molokeev, Maxim S.'
'Kruglyakova, Ludmila A.'
'Stepanov, Rudolf S.'

_publ_section_title
;
 2-Nitrimino-1-nitroimidazolidine
;
_journal_issue 9
_journal_name_full 'Acta Crystallographica Section C'
_journal_page_first o499
_journal_page_last o501
_journal_paper_doi 10.1107/S0108270103015671
_journal_volume 59
_journal_year 2003
_chemical_formula_iupac 'C3 H5 N5 O4'
_chemical_formula_moiety 'C3 H5 N5 O4'
_chemical_formula_sum 'C3 H5 N5 O4'
_chemical_formula_weight 175.12
_chemical_name_systematic
;
2-Nitrimino-1-nitroimidazolidine
;
_space_group_IT_number 106
_symmetry_cell_setting tetragonal
_symmetry_space_group_name_Hall 'P 4c -2ab'
_symmetry_space_group_name_H-M 'P 42 b c'
_atom_sites_solution_hydrogens geom
_atom_sites_solution_primary direct
_atom_sites_solution_secondary difmap
_cell_angle_alpha 90.00
_cell_angle_beta 90.00
_cell_angle_gamma 90.00
_cell_formula_units_Z 8
_cell_length_a 12.8970(10)
_cell_length_b 12.8970(10)
_cell_length_c 8.0078(8)
_cell_measurement_reflns_used 24
_cell_measurement_temperature 293(2)
_cell_measurement_theta_max 28
_cell_measurement_theta_min 23
_cell_volume 1332.0(2)
_computing_cell_refinement 'KM-4 Software'
_computing_data_collection 'KM-4 Software (Kuma, 1991)'
_computing_data_reduction 'DATARED in KM-4 Software'
_computing_molecular_graphics 'SHELXTL (Sheldrick, 1995)'
_computing_publication_material SHELXL97
_computing_structure_refinement 'SHELXL97 (Sheldrick, 1997)'
_computing_structure_solution 'SHELXS97 (Sheldrick, 1997)'
_diffrn_ambient_temperature 293(2)
_diffrn_measured_fraction_theta_full 0.978
_diffrn_measured_fraction_theta_max 0.978
_diffrn_measurement_device_type 'Kuma KM-4'
_diffrn_measurement_method \q/2\q
_diffrn_radiation_monochromator graphite
_diffrn_radiation_source 'fine-focus sealed tube'
_diffrn_radiation_type 'Cu K\a'
_diffrn_radiation_wavelength 1.5418
_diffrn_reflns_av_R_equivalents 0.0304
_diffrn_reflns_av_sigmaI/netI 0.0229
_diffrn_reflns_limit_h_max 15
_diffrn_reflns_limit_h_min 0
_diffrn_reflns_limit_k_max 16
_diffrn_reflns_limit_k_min -15
_diffrn_reflns_limit_l_max 10
_diffrn_reflns_limit_l_min 0
_diffrn_reflns_number 847
_diffrn_reflns_theta_full 79.83
_diffrn_reflns_theta_max 79.83
_diffrn_reflns_theta_min 4.85
_diffrn_standards_decay_% 'variation 0.8'
_diffrn_standards_interval_count 50
_diffrn_standards_number 2
_exptl_absorpt_coefficient_mu 1.414
_exptl_absorpt_correction_T_max 0.66112
_exptl_absorpt_correction_T_min 0.60476
_exptl_absorpt_correction_type '\y scan'
_exptl_absorpt_process_details '(XPREP; Bruker, 1997)'
_exptl_crystal_colour colourless
_exptl_crystal_density_diffrn 1.747
_exptl_crystal_density_method 'not measured'
_exptl_crystal_description Ellipsoidal
_exptl_crystal_F_000 720
_exptl_crystal_size_max 0.36
_exptl_crystal_size_mid 0.33
_exptl_crystal_size_min 0.30
_refine_diff_density_max 0.174
_refine_diff_density_min -0.125
_refine_ls_extinction_coef 0.0151(10)
_refine_ls_extinction_expression Fc^*^=kFc[1+0.001xFc^2^\l^3^/sin(2\q)]^-1/4^
_refine_ls_extinction_method SHELXL97
_refine_ls_goodness_of_fit_ref 1.008
_refine_ls_hydrogen_treatment constr
_refine_ls_matrix_type full
_refine_ls_number_parameters 110
_refine_ls_number_reflns 769
_refine_ls_number_restraints 1
_refine_ls_restrained_S_all 1.007
_refine_ls_R_factor_all 0.0330
_refine_ls_R_factor_gt 0.0285
_refine_ls_shift/su_max 0.009
_refine_ls_shift/su_mean 0.001
_refine_ls_structure_factor_coef Fsqd
_refine_ls_weighting_details 'w = 1/[\s^2^(Fo^2^)+(0.0455P)^2^+0.1821P] where P = (Fo^2^+2Fc^2^)/3'
_refine_ls_weighting_scheme calc
_refine_ls_wR_factor_gt 0.0760
_refine_ls_wR_factor_ref 0.0786
_reflns_number_gt 651
_reflns_number_total 769
_reflns_threshold_expression I>2\s(I)
_cod_data_source_file sk1660.cif
_cod_data_source_block I
_cod_depositor_comments
;
The following automatic conversions were performed:
'_symmetry_cell_setting' value 'Tetragonal' changed to 'tetragonal'
according to '/home/saulius/struct/CIF-dictionaries/cif_core.dic'
dictionary named 'cif_core.dic' version 2.4.1 from 2010-06-29.

Automatic conversion script
Id: cif_fix_enum 1527 2010-12-29 10:47:43Z saulius 

The following automatic conversions were performed:

'_symmetry_cell_setting' value 'Tetragonal' changed to 'tetragonal'
according to /home/saulius/struct/CIF-dictionaries/cif_core.dic
dictionary named 'cif_core.dic' version 2.4.1 from 2010-06-29.

Automatic conversion script
Id: cif_fix_values 1715 2011-07-08 13:25:40Z adriana 
;
_cod_database_code 2013518
_cod_database_fobs_code 2013518

loop_
_symmetry_equiv_pos_as_xyz
'x, y, z'
'-y, x, z+1/2'
'x+1/2, -y+1/2, z'
'y+1/2, x+1/2, z+1/2'
'-x, -y, z'
'y, -x, z+1/2'
'-x+1/2, y+1/2, z'
'-y+1/2, -x+1/2, z+1/2'

loop_
_atom_site_label
_atom_site_fract_x
_atom_site_fract_y
_atom_site_fract_z
_atom_site_U_iso_or_equiv
_atom_site_adp_type
_atom_site_calc_flag
_atom_site_refinement_flags
_atom_site_occupancy
_atom_site_disorder_assembly
_atom_site_disorder_group
_atom_site_type_symbol
N1 0.05645(16) 0.82687(17) 0.5585(3) 0.0462(5) Uani d . 1 . . N
N2 0.14476(14) 0.83921(15) 0.4675(3) 0.0406(5) Uani d . 1 . . N
N3 0.17532(15) 1.01035(16) 0.5790(3) 0.0423(5) Uani d . 1 . . N
H1 0.1200 1.0173 0.6379 0.051 Uiso calc R 1 . . H
N4 0.28962(15) 0.94380(16) 0.4149(3) 0.0428(5) Uani d . 1 . . N
N5 0.34175(14) 0.87781(17) 0.3097(3) 0.0458(5) Uani d . 1 . . N
C1 0.19573(16) 0.92678(16) 0.4926(3) 0.0335(4) Uani d . 1 . . C
C2 0.2542(2) 1.09067(19) 0.5670(4) 0.0530(7) Uani d . 1 . . C
H2 0.2869 1.1026 0.6744 0.064 Uiso calc R 1 . . H
H3 0.2246 1.1553 0.5274 0.064 Uiso calc R 1 . . H
C3 0.3303(2) 1.0479(2) 0.4435(4) 0.0492(7) Uani d . 1 . . C
H4 0.3310 1.0883 0.3414 0.059 Uiso calc R 1 . . H
H5 0.3998 1.0457 0.4897 0.059 Uiso calc R 1 . . H
O1 0.02909(15) 0.88779(16) 0.6706(3) 0.0592(6) Uani d . 1 . . O
O2 0.0081(2) 0.7477(2) 0.5279(4) 0.0867(10) Uani d . 1 . . O
O3 0.30739(16) 0.79207(16) 0.2844(3) 0.0633(6) Uani d . 1 . . O
O4 0.42167(16) 0.9132(2) 0.2528(4) 0.0693(7) Uani d . 1 . . O

loop_
_atom_site_aniso_label
_atom_site_aniso_U_11
_atom_site_aniso_U_22
_atom_site_aniso_U_33
_atom_site_aniso_U_12
_atom_site_aniso_U_13
_atom_site_aniso_U_23
N1 0.0391(10) 0.0473(11) 0.0522(12) -0.0062(8) 0.0036(10) 0.0087(10)
N2 0.0369(9) 0.0403(10) 0.0446(10) -0.0071(8) 0.0041(9) -0.0022(9)
N3 0.0420(10) 0.0381(11) 0.0467(10) 0.0044(8) 0.0065(10) -0.0026(10)
N4 0.0367(10) 0.0441(11) 0.0477(11) -0.0073(8) 0.0103(9) -0.0094(9)
N5 0.0351(10) 0.0555(12) 0.0469(12) 0.0029(9) 0.0037(9) -0.0071(10)
C1 0.0321(9) 0.0354(10) 0.0328(10) 0.0017(8) 0.0002(9) 0.0024(9)
C2 0.0575(15) 0.0366(11) 0.0649(18) -0.0093(10) 0.0018(15) -0.0076(13)
C3 0.0519(14) 0.0406(12) 0.0551(16) -0.0131(11) 0.0026(13) 0.0007(11)
O1 0.0497(11) 0.0550(11) 0.0730(14) 0.0049(8) 0.0245(10) 0.0057(11)
O2 0.0741(15) 0.0850(16) 0.101(2) -0.0459(14) 0.0193(15) -0.0138(15)
O3 0.0534(11) 0.0564(11) 0.0799(16) 0.0012(8) 0.0113(11) -0.0268(11)
O4 0.0440(12) 0.0833(16) 0.0805(16) -0.0043(8) 0.0251(11) -0.0083(13)

loop_
_atom_type_symbol
_atom_type_description
_atom_type_scat_dispersion_real
_atom_type_scat_dispersion_imag
_atom_type_scat_source
C C 0.0181 0.0091 'International Tables Vol C Tables 4.2.6.8 and 6.1.1.4'
N N 0.0311 0.0180 'International Tables Vol C Tables 4.2.6.8 and 6.1.1.4'
O O 0.0492 0.0322 'International Tables Vol C Tables 4.2.6.8 and 6.1.1.4'
H H 0.0000 0.0000 'International Tables Vol C Tables 4.2.6.8 and 6.1.1.4'

loop_
_geom_angle_atom_site_label_1
_geom_angle_atom_site_label_2
_geom_angle_atom_site_label_3
_geom_angle
O2 N1 O1 121.9(2)
O2 N1 N2 114.7(2)
O1 N1 N2 123.4(2)
C1 N2 N1 115.7(2)
C1 N3 C2 114.3(2)
C1 N3 H1 122.9
C2 N3 H1 122.9
N5 N4 C1 127.5(2)
N5 N4 C3 119.4(2)
C1 N4 C3 113.0(2)
O3 N5 O4 126.3(2)
O3 N5 N4 119.4(2)
O4 N5 N4 114.4(2)
N3 C1 N2 133.2(2)
N3 C1 N4 106.5(2)
N2 C1 N4 120.2(2)
N3 C2 C3 103.9(2)
N3 C2 H2 111.0
C3 C2 H2 111.0
N3 C2 H3 111.0
C3 C2 H3 111.0
H2 C2 H3 109.0
N4 C3 C2 101.9(2)
N4 C3 H4 111.4
C2 C3 H4 111.4
N4 C3 H5 111.4
C2 C3 H5 111.4
H4 C3 H5 109.2

loop_
_geom_bond_atom_site_label_1
_geom_bond_atom_site_label_2
_geom_bond_site_symmetry_2
_geom_bond_distance
_geom_bond_publ_flag
N1 O2 . 1.221(3) yes
N1 O1 . 1.244(3) yes
N1 N2 . 1.361(3) yes
N2 C1 . 1.322(3) yes
N3 C1 . 1.308(3) yes
N3 C2 . 1.455(3) yes
N3 H1 . 0.8600 ?
N4 N5 . 1.373(3) yes
N4 C1 . 1.379(3) yes
N4 C3 . 1.460(3) yes
N5 O3 . 1.208(3) yes
N5 O4 . 1.216(3) yes
C2 C3 . 1.498(4) yes
C2 H2 . 0.9700 ?
C2 H3 . 0.9700 ?
C3 H4 . 0.9700 ?
C3 H5 . 0.9700 ?

loop_
_geom_hbond_atom_site_label_D
_geom_hbond_atom_site_label_H
_geom_hbond_atom_site_label_A
_geom_hbond_site_symmetry_A
_geom_hbond_distance_DH
_geom_hbond_distance_HA
_geom_hbond_distance_DA
_geom_hbond_angle_DHA
_geom_hbond_publ_flag
N3 H1 O1 1_555 0.86 2.06 2.568(2) 117 yes
N3 H1 O1 5_575 0.86 2.29 3.035(2) 144 yes

loop_
_cod_related_entry_id
_cod_related_entry_database
_cod_related_entry_code
1 ChemSpider 24724911
